data_4119626
loop_
_publ_author_name
'Julien Lieffrig'
'Olivier Jeannin'
'Marc Fourmigu\'e'

_publ_section_title
;
 Expanded Halogen-Bonded Anion Organic Networks with Star-Shaped
 Iodoethynyl-Substituted Molecules: From Corrugated 2D Hexagonal Lattices
 to Pyrite-Type 2-Fold Interpenetrated Cubic Lattices
;
_journal_name_full 'Journal of the American Chemical Society'
_journal_page_first 6200
_journal_page_last 6210
_journal_paper_doi 10.1021/ja400740v
_journal_volume 135
_journal_year 2013
_chemical_formula_moiety 'C12 F3 I3, C16 H36 N, Br'
_chemical_formula_sum 'C28 H36 Br F3 I3 N'
_chemical_formula_weight 904.19
_chemical_name_systematic
; 
 ? 
;
_space_group_IT_number 9
_symmetry_cell_setting monoclinic
_symmetry_space_group_name_Hall 'C -2yc'
_symmetry_space_group_name_H-M 'C 1 c 1'
_atom_sites_solution_hydrogens geom
_atom_sites_solution_primary direct
_atom_sites_solution_secondary difmap
_audit_creation_method SHELXL-97
_cell_angle_alpha 90.00
_cell_angle_beta 91.861(2)
_cell_angle_gamma 90.00
_cell_formula_units_Z 4
_cell_length_a 14.2433(4)
_cell_length_b 13.5460(4)
_cell_length_c 17.5077(4)
_cell_measurement_reflns_used 6479
_cell_measurement_temperature 150(2)
_cell_measurement_theta_max 27.4994
_cell_measurement_theta_min 3.6309
_cell_volume 3376.15(16)
_computing_cell_refinement 'Bruker SMART, 2006'
_computing_data_collection 'Bruker SMART, 2006'
_computing_data_reduction 'Bruker SAINT, 2006'
_computing_molecular_graphics 'Ortep-3 for Windows (Farrugia, 1997)'
_computing_publication_material 'WinGX publication routines (Farrugia, 1999)'
_computing_structure_refinement 'SHELXL-97 (Sheldrick, 1997)'
_computing_structure_solution 'SIR97 (Altomare et al., 1999)'
_diffrn_ambient_temperature 150(2)
_diffrn_detector 'CCD plate'
_diffrn_measured_fraction_theta_full 0.997
_diffrn_measured_fraction_theta_max 0.997
_diffrn_measurement_device_type 'APEXII, Bruker-AXS'
_diffrn_measurement_method 'CCD rotation images, thin slices'
_diffrn_radiation_monochromator graphite
_diffrn_radiation_source 'fine-focus sealed tube'
_diffrn_radiation_type MoK\a
_diffrn_radiation_wavelength 0.71073
_diffrn_reflns_av_R_equivalents 0.0600
_diffrn_reflns_av_sigmaI/netI 0.0542
_diffrn_reflns_limit_h_max 18
_diffrn_reflns_limit_h_min -18
_diffrn_reflns_limit_k_max 17
_diffrn_reflns_limit_k_min -17
_diffrn_reflns_limit_l_max 22
_diffrn_reflns_limit_l_min -22
_diffrn_reflns_number 28459
_diffrn_reflns_theta_full 27.50
_diffrn_reflns_theta_max 27.50
_diffrn_reflns_theta_min 3.63
_exptl_absorpt_coefficient_mu 3.994
_exptl_absorpt_correction_T_max 0.787
_exptl_absorpt_correction_T_min 0.601
_exptl_absorpt_correction_type multi-scan
_exptl_absorpt_process_details
;
  [Sheldrick, G.M. (2002). SADABS Bruker AXS Inc., Madison, Wisconsin, USA]
;
_exptl_crystal_colour white
_exptl_crystal_density_diffrn 1.779
_exptl_crystal_description prism
_exptl_crystal_F_000 1728
_exptl_crystal_size_max 0.13
_exptl_crystal_size_mid 0.12
_exptl_crystal_size_min 0.06
_refine_diff_density_max 0.962
_refine_diff_density_min -0.850
_refine_diff_density_rms 0.125
_refine_ls_abs_structure_details 'Flack H D (1983), Acta Cryst. A39, 876-881'
_refine_ls_abs_structure_Flack 0.028(14)
_refine_ls_extinction_method none
_refine_ls_goodness_of_fit_ref 1.058
_refine_ls_hydrogen_treatment constr
_refine_ls_matrix_type full
_refine_ls_number_parameters 325
_refine_ls_number_reflns 7279
_refine_ls_number_restraints 2
_refine_ls_restrained_S_all 1.057
_refine_ls_R_factor_all 0.0586
_refine_ls_R_factor_gt 0.0402
_refine_ls_shift/su_max 0.000
_refine_ls_shift/su_mean 0.000
_refine_ls_structure_factor_coef Fsqd
_refine_ls_weighting_details 'calc w=1/[\s^2^(Fo^2^)+(0.0292P)^2^+13.4767P] where P=(Fo^2^+2Fc^2^)/3'
_refine_ls_weighting_scheme calc
_refine_ls_wR_factor_gt 0.0819
_refine_ls_wR_factor_ref 0.0899
_reflns_number_gt 5997
_reflns_number_total 7279
_reflns_threshold_expression >2sigma(I)
_cod_data_source_file ja400740v_si_001_09.cif
_cod_data_source_block 1-Bu4NBr
_cod_original_sg_symbol_H-M 'C c'
_cod_database_code 4119626

loop_
_symmetry_equiv_pos_as_xyz
'x, y, z'
'x, -y, z+1/2'
'x+1/2, y+1/2, z'
'x+1/2, -y+1/2, z+1/2'

loop_
_atom_site_label
_atom_site_type_symbol
_atom_site_fract_x
_atom_site_fract_y
_atom_site_fract_z
_atom_site_U_iso_or_equiv
_atom_site_adp_type
_atom_site_occupancy
_atom_site_symmetry_multiplicity
_atom_site_calc_flag
_atom_site_refinement_flags
I001 I -0.25029(3) 0.54547(4) 0.39105(3) 0.04068(13) Uani 1 1 d .
I002 I 0.44685(4) 0.56135(4) 0.40729(3) 0.04377(14) Uani 1 1 d .
I003 I 0.11710(3) -0.03345(4) 0.10194(3) 0.03984(13) Uani 1 1 d .
F3 F -0.0595(3) 0.2426(4) 0.2531(3) 0.0429(10) Uani 1 1 d .
F2 F 0.2696(3) 0.2562(3) 0.2632(3) 0.0443(11) Uani 1 1 d .
F1 F 0.0948(4) 0.4988(3) 0.3853(3) 0.0458(12) Uani 1 1 d .
C1 C -0.1438(6) 0.4607(6) 0.3529(4) 0.0435(19) Uani 1 1 d .
C2 C -0.0748(6) 0.4177(5) 0.3363(4) 0.0362(17) Uani 1 1 d .
C3 C 0.0135(5) 0.3737(5) 0.3191(4) 0.0361(16) Uani 1 1 d .
C4 C 0.0984(6) 0.4157(5) 0.3435(4) 0.0340(16) Uani 1 1 d .
C5 C 0.1881(5) 0.3805(5) 0.3260(4) 0.0350(16) Uani 1 1 d .
C6 C 0.1864(6) 0.2927(5) 0.2823(4) 0.0365(17) Uani 1 1 d .
C7 C 0.1038(5) 0.2448(5) 0.2567(4) 0.0331(15) Uani 1 1 d .
C8 C 0.0199(5) 0.2860(5) 0.2762(4) 0.0355(17) Uani 1 1 d .
C9 C 0.3370(7) 0.4785(6) 0.3702(5) 0.046(2) Uani 1 1 d .
C10 C 0.2697(6) 0.4314(6) 0.3494(5) 0.0412(18) Uani 1 1 d .
C11 C 0.1129(6) 0.0846(6) 0.1738(4) 0.0430(19) Uani 1 1 d .
C12 C 0.1098(6) 0.1553(6) 0.2110(4) 0.0399(18) Uani 1 1 d .
Br1 Br -0.38397(6) 0.70069(5) 0.47395(5) 0.03886(17) Uani 1 1 d .
N1 N 0.4877(4) 0.0688(4) 0.1125(3) 0.0316(13) Uani 1 1 d .
C13 C 0.4438(6) -0.0343(6) 0.1180(5) 0.0387(18) Uani 1 1 d .
H13A H 0.3774 -0.0268 0.1274 0.046 Uiso 1 1 calc R
H13B H 0.4723 -0.0680 0.1618 0.046 Uiso 1 1 calc R
C14 C 0.4543(6) -0.1007(6) 0.0463(4) 0.0395(17) Uani 1 1 d .
H14A H 0.4318 -0.0657 0.0010 0.047 Uiso 1 1 calc R
H14B H 0.5200 -0.1170 0.0401 0.047 Uiso 1 1 calc R
C15 C 0.3983(7) -0.1936(6) 0.0560(5) 0.051(2) Uani 1 1 d .
H15A H 0.3324 -0.1766 0.0592 0.061 Uiso 1 1 calc R
H15B H 0.4179 -0.2250 0.1038 0.061 Uiso 1 1 calc R
C16 C 0.4100(7) -0.2664(7) -0.0090(6) 0.054(2) Uani 1 1 d .
H16A H 0.3729 -0.3242 -0.0002 0.081 Uiso 1 1 calc R
H16B H 0.4750 -0.2847 -0.0117 0.081 Uiso 1 1 calc R
H16C H 0.3896 -0.2362 -0.0563 0.081 Uiso 1 1 calc R
C17 C 0.5885(5) 0.0647(5) 0.0868(4) 0.0365(17) Uani 1 1 d .
H17A H 0.5883 0.0346 0.0365 0.044 Uiso 1 1 calc R
H17B H 0.6107 0.1319 0.0813 0.044 Uiso 1 1 calc R
C18 C 0.6586(6) 0.0098(7) 0.1375(5) 0.0437(19) Uani 1 1 d .
H18A H 0.6374 -0.0575 0.1448 0.052 Uiso 1 1 calc R
H18B H 0.6638 0.0415 0.1871 0.052 Uiso 1 1 calc R
C19 C 0.7553(7) 0.0093(10) 0.1000(6) 0.067(3) Uani 1 1 d .
H19A H 0.7483 -0.0217 0.0502 0.080 Uiso 1 1 calc R
H19B H 0.7745 0.0771 0.0920 0.080 Uiso 1 1 calc R
C20 C 0.8293(7) -0.0409(11) 0.1431(8) 0.093(5) Uani 1 1 d .
H20A H 0.8865 -0.0374 0.1157 0.140 Uiso 1 1 calc R
H20B H 0.8122 -0.1088 0.1500 0.140 Uiso 1 1 calc R
H20C H 0.8382 -0.0098 0.1920 0.140 Uiso 1 1 calc R
C21 C 0.4832(6) 0.1123(6) 0.1923(4) 0.0420(18) Uani 1 1 d .
H21A H 0.4181 0.1126 0.2069 0.050 Uiso 1 1 calc R
H21B H 0.5172 0.0687 0.2275 0.050 Uiso 1 1 calc R
C22 C 0.5216(7) 0.2144(6) 0.2028(5) 0.052(2) Uani 1 1 d .
H22A H 0.4830 0.2608 0.1735 0.062 Uiso 1 1 calc R
H22B H 0.5849 0.2173 0.1841 0.062 Uiso 1 1 calc R
C23 C 0.5226(8) 0.2427(8) 0.2879(6) 0.070(3) Uani 1 1 d .
H23A H 0.4583 0.2457 0.3043 0.084 Uiso 1 1 calc R
H23B H 0.5541 0.1908 0.3170 0.084 Uiso 1 1 calc R
C24 C 0.5690(11) 0.3375(8) 0.3067(7) 0.097(5) Uani 1 1 d .
H24A H 0.5658 0.3496 0.3606 0.145 Uiso 1 1 calc R
H24B H 0.5377 0.3899 0.2791 0.145 Uiso 1 1 calc R
H24C H 0.6335 0.3347 0.2928 0.145 Uiso 1 1 calc R
C25 C 0.4348(5) 0.1330(5) 0.0529(4) 0.0368(17) Uani 1 1 d .
H25A H 0.4668 0.1961 0.0501 0.044 Uiso 1 1 calc R
H25B H 0.4392 0.1015 0.0034 0.044 Uiso 1 1 calc R
C26 C 0.3326(5) 0.1522(6) 0.0670(5) 0.0413(18) Uani 1 1 d .
H26A H 0.2972 0.0913 0.0619 0.050 Uiso 1 1 calc R
H26B H 0.3257 0.1771 0.1185 0.050 Uiso 1 1 calc R
C27 C 0.2956(6) 0.2268(6) 0.0099(5) 0.046(2) Uani 1 1 d .
H27A H 0.3073 0.2030 -0.0412 0.055 Uiso 1 1 calc R
H27B H 0.3301 0.2880 0.0171 0.055 Uiso 1 1 calc R
C28 C 0.1912(7) 0.2481(8) 0.0157(6) 0.061(3) Uani 1 1 d .
H28A H 0.1724 0.2958 -0.0224 0.091 Uiso 1 1 calc R
H28B H 0.1791 0.2736 0.0655 0.091 Uiso 1 1 calc R
H28C H 0.1563 0.1882 0.0074 0.091 Uiso 1 1 calc R

loop_
_atom_site_aniso_label
_atom_site_aniso_U_11
_atom_site_aniso_U_22
_atom_site_aniso_U_33
_atom_site_aniso_U_23
_atom_site_aniso_U_13
_atom_site_aniso_U_12
I001 0.0385(3) 0.0433(3) 0.0404(3) 0.0020(2) 0.0023(2) 0.0067(2)
I002 0.0465(3) 0.0387(3) 0.0461(3) 0.0006(2) 0.0009(2) -0.0006(2)
I003 0.0432(3) 0.0349(3) 0.0418(3) -0.0056(2) 0.0070(2) -0.0054(2)
F3 0.036(2) 0.053(3) 0.039(2) 0.000(2) -0.0017(18) -0.002(2)
F2 0.042(3) 0.043(3) 0.048(3) -0.003(2) 0.008(2) 0.008(2)
F1 0.060(3) 0.034(2) 0.044(3) -0.008(2) 0.007(2) 0.004(2)
C1 0.055(5) 0.039(4) 0.037(4) 0.006(3) 0.004(4) 0.000(4)
C2 0.040(4) 0.035(4) 0.033(4) 0.006(3) 0.002(3) 0.008(3)
C3 0.040(4) 0.038(4) 0.030(4) 0.007(3) 0.004(3) 0.003(3)
C4 0.045(4) 0.034(4) 0.023(3) 0.001(3) 0.000(3) 0.004(3)
C5 0.042(4) 0.033(4) 0.029(4) 0.003(3) 0.001(3) -0.002(3)
C6 0.042(4) 0.033(4) 0.035(4) 0.006(3) 0.008(3) 0.007(3)
C7 0.038(4) 0.034(4) 0.028(4) 0.001(3) 0.002(3) 0.003(3)
C8 0.040(5) 0.037(4) 0.029(4) 0.011(3) 0.004(3) 0.004(3)
C9 0.050(5) 0.047(5) 0.042(4) -0.001(4) 0.000(4) 0.007(4)
C10 0.041(5) 0.039(4) 0.044(4) -0.006(3) 0.004(4) 0.005(4)
C11 0.050(5) 0.047(5) 0.032(4) 0.013(4) -0.003(3) -0.010(4)
C12 0.054(5) 0.035(4) 0.031(4) -0.002(3) 0.001(3) -0.002(4)
Br1 0.0460(4) 0.0281(3) 0.0428(4) 0.0024(3) 0.0063(3) 0.0049(3)
N1 0.032(3) 0.032(3) 0.031(3) 0.003(2) 0.003(2) -0.003(3)
C13 0.040(5) 0.037(4) 0.039(4) 0.003(3) 0.007(3) -0.005(3)
C14 0.039(4) 0.043(4) 0.037(4) -0.007(3) -0.002(3) 0.002(3)
C15 0.066(6) 0.038(4) 0.050(5) 0.004(4) 0.001(4) -0.005(4)
C16 0.050(6) 0.045(5) 0.066(6) -0.019(4) -0.002(4) -0.005(4)
C17 0.043(5) 0.033(4) 0.034(4) -0.001(3) 0.009(3) -0.005(3)
C18 0.037(5) 0.056(5) 0.038(4) -0.007(4) -0.005(3) 0.002(4)
C19 0.042(6) 0.095(8) 0.064(7) 0.013(6) 0.008(5) -0.003(6)
C20 0.036(6) 0.140(13) 0.106(10) 0.048(9) 0.028(6) 0.029(7)
C21 0.044(5) 0.045(4) 0.037(4) -0.008(3) 0.005(3) -0.005(4)
C22 0.060(6) 0.044(5) 0.052(5) -0.017(4) 0.008(4) -0.011(4)
C23 0.085(8) 0.063(6) 0.061(6) -0.025(5) 0.009(5) -0.001(6)
C24 0.159(14) 0.049(6) 0.084(8) -0.016(6) 0.014(8) -0.017(7)
C25 0.038(4) 0.035(4) 0.037(4) 0.010(3) -0.003(3) -0.003(3)
C26 0.036(4) 0.040(4) 0.048(4) 0.004(3) -0.002(3) -0.005(3)
C27 0.050(5) 0.047(5) 0.040(4) 0.003(4) 0.005(4) 0.007(4)
C28 0.048(6) 0.058(6) 0.077(8) 0.008(5) 0.008(5) 0.007(5)

loop_
_atom_type_symbol
_atom_type_description
_atom_type_scat_dispersion_real
_atom_type_scat_dispersion_imag
_atom_type_scat_source
C C 0.0033 0.0016 'International Tables Vol C Tables 4.2.6.8 and 6.1.1.4'
H H 0.0000 0.0000 'International Tables Vol C Tables 4.2.6.8 and 6.1.1.4'
N N 0.0061 0.0033 'International Tables Vol C Tables 4.2.6.8 and 6.1.1.4'
F F 0.0171 0.0103 'International Tables Vol C Tables 4.2.6.8 and 6.1.1.4'
Br Br -0.2901 2.4595 'International Tables Vol C Tables 4.2.6.8 and 6.1.1.4'
I I -0.4742 1.8119 'International Tables Vol C Tables 4.2.6.8 and 6.1.1.4'

loop_
_geom_angle_atom_site_label_1
_geom_angle_atom_site_label_2
_geom_angle_atom_site_label_3
_geom_angle
C2 C1 I001 172.2(8)
C1 C2 C3 174.5(9)
C4 C3 C8 116.0(7)
C4 C3 C2 121.7(7)
C8 C3 C2 122.3(7)
F1 C4 C3 117.5(7)
F1 C4 C5 116.9(7)
C3 C4 C5 125.6(7)
C10 C5 C4 121.4(7)
C10 C5 C6 124.9(7)
C4 C5 C6 113.8(7)
F2 C6 C7 119.3(7)
F2 C6 C5 116.6(7)
C7 C6 C5 124.2(7)
C8 C7 C6 117.4(7)
C8 C7 C12 122.8(7)
C6 C7 C12 119.8(7)
F3 C8 C7 119.0(7)
F3 C8 C3 117.8(7)
C7 C8 C3 123.1(7)
C10 C9 I002 177.8(8)
C9 C10 C5 177.1(9)
C12 C11 I003 176.1(7)
C11 C12 C7 178.6(9)
C21 N1 C17 110.8(6)
C21 N1 C13 105.4(6)
C17 N1 C13 112.1(6)
C21 N1 C25 111.7(6)
C17 N1 C25 105.4(5)
C13 N1 C25 111.5(6)
N1 C13 C14 115.2(6)
N1 C13 H13A 108.5
C14 C13 H13A 108.5
N1 C13 H13B 108.5
C14 C13 H13B 108.5
H13A C13 H13B 107.5
C15 C14 C13 109.1(7)
C15 C14 H14A 109.9
C13 C14 H14A 109.9
C15 C14 H14B 109.9
C13 C14 H14B 109.9
H14A C14 H14B 108.3
C14 C15 C16 112.7(8)
C14 C15 H15A 109.0
C16 C15 H15A 109.0
C14 C15 H15B 109.0
C16 C15 H15B 109.0
H15A C15 H15B 107.8
C15 C16 H16A 109.5
C15 C16 H16B 109.5
H16A C16 H16B 109.5
C15 C16 H16C 109.5
H16A C16 H16C 109.5
H16B C16 H16C 109.5
C18 C17 N1 117.2(6)
C18 C17 H17A 108.0
N1 C17 H17A 108.0
C18 C17 H17B 108.0
N1 C17 H17B 108.0
H17A C17 H17B 107.2
C17 C18 C19 109.5(7)
C17 C18 H18A 109.8
C19 C18 H18A 109.8
C17 C18 H18B 109.8
C19 C18 H18B 109.8
H18A C18 H18B 108.2
C20 C19 C18 115.2(9)
C20 C19 H19A 108.5
C18 C19 H19A 108.5
C20 C19 H19B 108.5
C18 C19 H19B 108.5
H19A C19 H19B 107.5
C19 C20 H20A 109.5
C19 C20 H20B 109.5
H20A C20 H20B 109.5
C19 C20 H20C 109.5
H20A C20 H20C 109.5
H20B C20 H20C 109.5
C22 C21 N1 116.4(7)
C22 C21 H21A 108.2
N1 C21 H21A 108.2
C22 C21 H21B 108.2
N1 C21 H21B 108.2
H21A C21 H21B 107.3
C21 C22 C23 109.9(8)
C21 C22 H22A 109.7
C23 C22 H22A 109.7
C21 C22 H22B 109.7
C23 C22 H22B 109.7
H22A C22 H22B 108.2
C24 C23 C22 115.1(10)
C24 C23 H23A 108.5
C22 C23 H23A 108.5
C24 C23 H23B 108.5
C22 C23 H23B 108.5
H23A C23 H23B 107.5
C23 C24 H24A 109.5
C23 C24 H24B 109.5
H24A C24 H24B 109.5
C23 C24 H24C 109.5
H24A C24 H24C 109.5
H24B C24 H24C 109.5
C26 C25 N1 116.2(6)
C26 C25 H25A 108.2
N1 C25 H25A 108.2
C26 C25 H25B 108.2
N1 C25 H25B 108.2
H25A C25 H25B 107.4
C27 C26 C25 109.1(6)
C27 C26 H26A 109.9
C25 C26 H26A 109.9
C27 C26 H26B 109.9
C25 C26 H26B 109.9
H26A C26 H26B 108.3
C26 C27 C28 113.9(7)
C26 C27 H27A 108.8
C28 C27 H27A 108.8
C26 C27 H27B 108.8
C28 C27 H27B 108.8
H27A C27 H27B 107.7
C27 C28 H28A 109.5
C27 C28 H28B 109.5
H28A C28 H28B 109.5
C27 C28 H28C 109.5
H28A C28 H28C 109.5
H28B C28 H28C 109.5

loop_
_geom_bond_atom_site_label_1
_geom_bond_atom_site_label_2
_geom_bond_distance
I001 C1 2.032(9)
I002 C9 2.016(9)
I003 C11 2.036(9)
F3 C8 1.325(9)
F2 C6 1.338(9)
F1 C4 1.345(8)
C1 C2 1.187(11)
C2 C3 1.433(11)
C3 C4 1.390(11)
C3 C8 1.411(10)
C4 C5 1.406(11)
C5 C10 1.401(11)
C5 C6 1.414(10)
C6 C7 1.404(11)
C7 C8 1.372(10)
C7 C12 1.456(10)
C9 C10 1.198(12)
C11 C12 1.160(11)
N1 C21 1.520(9)
N1 C17 1.520(10)
N1 C13 1.534(9)
N1 C25 1.537(9)
C13 C14 1.556(10)
C13 H13A 0.9700
C13 H13B 0.9700
C14 C15 1.502(11)
C14 H14A 0.9700
C14 H14B 0.9700
C15 C16 1.520(12)
C15 H15A 0.9700
C15 H15B 0.9700
C16 H16A 0.9600
C16 H16B 0.9600
C16 H16C 0.9600
C17 C18 1.509(11)
C17 H17A 0.9700
C17 H17B 0.9700
C18 C19 1.544(13)
C18 H18A 0.9700
C18 H18B 0.9700
C19 C20 1.445(15)
C19 H19A 0.9700
C19 H19B 0.9700
C20 H20A 0.9600
C20 H20B 0.9600
C20 H20C 0.9600
C21 C22 1.495(11)
C21 H21A 0.9700
C21 H21B 0.9700
C22 C23 1.540(12)
C22 H22A 0.9700
C22 H22B 0.9700
C23 C24 1.476(14)
C23 H23A 0.9700
C23 H23B 0.9700
C24 H24A 0.9600
C24 H24B 0.9600
C24 H24C 0.9600
C25 C26 1.507(10)
C25 H25A 0.9700
C25 H25B 0.9700
C26 C27 1.505(11)
C26 H26A 0.9700
C26 H26B 0.9700
C27 C28 1.521(12)
C27 H27A 0.9700
C27 H27B 0.9700
C28 H28A 0.9600
C28 H28B 0.9600
C28 H28C 0.9600

loop_
_geom_torsion_atom_site_label_1
_geom_torsion_atom_site_label_2
_geom_torsion_atom_site_label_3
_geom_torsion_atom_site_label_4
_geom_torsion
I001 C1 C2 C3 -19(12)
C1 C2 C3 C4 7(9)
C1 C2 C3 C8 -172(8)
C8 C3 C4 F1 -179.3(6)
C2 C3 C4 F1 1.2(10)
C8 C3 C4 C5 3.0(10)
C2 C3 C4 C5 -176.6(7)
F1 C4 C5 C10 -1.7(10)
C3 C4 C5 C10 176.0(7)
F1 C4 C5 C6 179.7(6)
C3 C4 C5 C6 -2.5(10)
C10 C5 C6 F2 0.8(11)
C4 C5 C6 F2 179.3(6)
C10 C5 C6 C7 -177.3(7)
C4 C5 C6 C7 1.3(10)
F2 C6 C7 C8 -178.6(6)
C5 C6 C7 C8 -0.6(11)
F2 C6 C7 C12 1.1(10)
C5 C6 C7 C12 179.2(7)
C6 C7 C8 F3 -179.8(6)
C12 C7 C8 F3 0.4(10)
C6 C7 C8 C3 1.0(10)
C12 C7 C8 C3 -178.8(7)
C4 C3 C8 F3 178.7(6)
C2 C3 C8 F3 -1.8(10)
C4 C3 C8 C7 -2.1(10)
C2 C3 C8 C7 177.5(7)
I002 C9 C10 C5 17(35)
C4 C5 C10 C9 -13(18)
C6 C5 C10 C9 166(17)
I003 C11 C12 C7 47(47)
C8 C7 C12 C11 37(39)
C6 C7 C12 C11 -143(39)
C21 N1 C13 C14 -170.8(7)
C17 N1 C13 C14 -50.2(9)
C25 N1 C13 C14 67.8(8)
N1 C13 C14 C15 -173.2(7)
C13 C14 C15 C16 -176.0(7)
C21 N1 C17 C18 56.0(8)
C13 N1 C17 C18 -61.4(8)
C25 N1 C17 C18 177.1(6)
N1 C17 C18 C19 177.2(8)
C17 C18 C19 C20 179.8(10)
C17 N1 C21 C22 58.9(9)
C13 N1 C21 C22 -179.6(7)
C25 N1 C21 C22 -58.3(9)
N1 C21 C22 C23 -173.4(8)
C21 C22 C23 C24 173.3(10)
C21 N1 C25 C26 -57.3(8)
C17 N1 C25 C26 -177.7(6)
C13 N1 C25 C26 60.4(8)
N1 C25 C26 C27 172.3(6)
C25 C26 C27 C28 176.8(7)
